data_4027208
loop_
_publ_author_name
'Heng Li'
'Lantao Liu'
'Fei Zhao'
'Congyang Wang'
'Chao Wang'
'Qiuling Song'
'Wen-Xiong Zhang'
'Zhenfeng Xi'

_publ_section_title
;
 Carbonylation of 1-Lithiobutadiene with Carbon Monoxide Followed by
 Intramolecular Acyllithiation of C=C Double Bond and Intermolecular
 Acylation with Acid Chloride: Scope, Applications, and Mechanistic
 Aspects
;
_journal_name_full 'Journal of Organic Chemistry'
_journal_page_first 4793
_journal_page_last 4800
_journal_paper_doi 10.1021/jo300631d
_journal_volume 77
_journal_year 2012
_chemical_formula_moiety 'C21 H27 I O2'
_chemical_formula_sum 'C21 H27 I O2'
_chemical_formula_weight 438.33
_chemical_name_systematic
; 
 ? 
;
_space_group_IT_number 14
_symmetry_cell_setting monoclinic
_symmetry_space_group_name_Hall '-P 2ybc'
_symmetry_space_group_name_H-M 'P 1 21/c 1'
_atom_sites_solution_hydrogens geom
_atom_sites_solution_primary direct
_atom_sites_solution_secondary difmap
_audit_creation_method SHELXL-97
_cell_angle_alpha 90.00
_cell_angle_beta 131.633(18)
_cell_angle_gamma 90.00
_cell_formula_units_Z 4
_cell_length_a 12.119(2)
_cell_length_b 12.595(3)
_cell_length_c 17.064(5)
_cell_measurement_reflns_used 768
_cell_measurement_temperature 173(2)
_cell_measurement_theta_max 27.48
_cell_measurement_theta_min 2.17
_cell_volume 1946.7(10)
_computing_cell_refinement 'Rapid Auto(Rigaku 2001)'
_computing_data_collection 'Rapid Auto(Rigaku 2001)'
_computing_data_reduction 'Rapid Auto(Rigaku 2001)'
_computing_molecular_graphics 'XP in Siemens SHELXTL (Sheldrick, 1994)'
_computing_publication_material 'SHELX97 (Sheldrick, 1997)'
_computing_structure_refinement 'SHELXL-97 (Sheldrick, 1997)'
_computing_structure_solution 'SHELXS-97 (Sheldrick, 1990)'
_diffrn_ambient_temperature 173(2)
_diffrn_measured_fraction_theta_full 0.999
_diffrn_measured_fraction_theta_max 0.999
_diffrn_measurement_device_type 'Rigaku raxis Rapid IP Area Detector'
_diffrn_measurement_method '\w scans at fixed \c = 45\%'
_diffrn_radiation_monochromator graphite
_diffrn_radiation_source 'rotating anode'
_diffrn_radiation_type MoK\a
_diffrn_radiation_wavelength 0.71073
_diffrn_reflns_av_R_equivalents 0.0179
_diffrn_reflns_av_sigmaI/netI 0.0304
_diffrn_reflns_limit_h_max 14
_diffrn_reflns_limit_h_min -14
_diffrn_reflns_limit_k_max 13
_diffrn_reflns_limit_k_min -15
_diffrn_reflns_limit_l_max 20
_diffrn_reflns_limit_l_min -20
_diffrn_reflns_number 6562
_diffrn_reflns_theta_full 25.50
_diffrn_reflns_theta_max 25.50
_diffrn_reflns_theta_min 2.25
_exptl_absorpt_coefficient_mu 1.655
_exptl_absorpt_correction_T_max 0.5646
_exptl_absorpt_correction_T_min 0.4917
_exptl_absorpt_correction_type multi-scan
_exptl_absorpt_process_details 'ABSCOR by T.Higashi    8 March, 1995'
_exptl_crystal_colour colorless
_exptl_crystal_density_diffrn 1.496
_exptl_crystal_description block
_exptl_crystal_F_000 888
_exptl_crystal_size_max 0.50
_exptl_crystal_size_mid 0.49
_exptl_crystal_size_min 0.39
_refine_diff_density_max 2.499
_refine_diff_density_min -0.740
_refine_diff_density_rms 0.090
_refine_ls_extinction_method none
_refine_ls_goodness_of_fit_ref 1.228
_refine_ls_hydrogen_treatment constr
_refine_ls_matrix_type full
_refine_ls_number_parameters 217
_refine_ls_number_reflns 3626
_refine_ls_number_restraints 0
_refine_ls_restrained_S_all 1.228
_refine_ls_R_factor_all 0.0618
_refine_ls_R_factor_gt 0.0501
_refine_ls_shift/su_max 0.000
_refine_ls_shift/su_mean 0.000
_refine_ls_structure_factor_coef Fsqd
_refine_ls_weighting_details 'calc w=1/[\s^2^(Fo^2^)+(0.0305P)^2^+4.8489P] where P=(Fo^2^+2Fc^2^)/3'
_refine_ls_weighting_scheme calc
_refine_ls_wR_factor_gt 0.0954
_refine_ls_wR_factor_ref 0.0995
_reflns_number_gt 3278
_reflns_number_total 3626
_reflns_threshold_expression >2sigma(I)
_cod_data_source_file jo300631d_si_003.cif
_cod_data_source_block a
_cod_original_cell_volume 1946.7(8)
_cod_database_code 4027208

loop_
_symmetry_equiv_pos_as_xyz
'x, y, z'
'-x, y+1/2, -z+1/2'
'-x, -y, -z'
'x, -y-1/2, z-1/2'

loop_
_atom_site_label
_atom_site_type_symbol
_atom_site_fract_x
_atom_site_fract_y
_atom_site_fract_z
_atom_site_U_iso_or_equiv
_atom_site_adp_type
_atom_site_occupancy
_atom_site_symmetry_multiplicity
_atom_site_calc_flag
_atom_site_refinement_flags
I1 I 0.68837(4) 0.84847(3) 0.29765(3) 0.03951(13) Uani 1 1 d .
O1 O 0.6653(4) 0.3638(2) 0.1017(2) 0.0312(7) Uani 1 1 d .
O2 O 1.0231(3) 0.3172(3) 0.4018(2) 0.0303(7) Uani 1 1 d .
C1 C 0.7150(5) 0.1708(3) 0.1914(3) 0.0213(9) Uani 1 1 d .
C2 C 0.8212(5) 0.1317(3) 0.1955(3) 0.0218(9) Uani 1 1 d .
C3 C 0.9651(5) 0.1929(3) 0.2699(4) 0.0231(9) Uani 1 1 d .
C4 C 0.9326(5) 0.2671(3) 0.3224(3) 0.0216(9) Uani 1 1 d .
C5 C 0.7639(4) 0.2697(3) 0.2580(3) 0.0195(9) Uani 1 1 d .
C6 C 0.5615(5) 0.1268(4) 0.1304(4) 0.0325(11) Uani 1 1 d .
H6A H 0.5533 0.0601 0.0961 0.039 Uiso 1 1 calc R
H6B H 0.5492 0.1084 0.1806 0.039 Uiso 1 1 calc R
C7 C 0.4364(5) 0.1988(4) 0.0478(4) 0.0375(12) Uani 1 1 d .
H7A H 0.3422 0.1627 0.0127 0.056 Uiso 1 1 calc R
H7B H 0.4453 0.2162 -0.0038 0.056 Uiso 1 1 calc R
H7C H 0.4405 0.2642 0.0807 0.056 Uiso 1 1 calc R
C8 C 0.8061(5) 0.0401(4) 0.1323(4) 0.0301(10) Uani 1 1 d .
H8A H 0.7400 -0.0139 0.1245 0.036 Uiso 1 1 calc R
H8B H 0.9041 0.0069 0.1710 0.036 Uiso 1 1 calc R
C9 C 0.7449(7) 0.0731(4) 0.0242(4) 0.0475(14) Uani 1 1 d .
H9A H 0.7373 0.0106 -0.0134 0.071 Uiso 1 1 calc R
H9B H 0.8110 0.1253 0.0314 0.071 Uiso 1 1 calc R
H9C H 0.6468 0.1046 -0.0151 0.071 Uiso 1 1 calc R
C10 C 1.1005(5) 0.1223(4) 0.3505(4) 0.0357(12) Uani 1 1 d .
H10A H 1.1248 0.0826 0.3135 0.043 Uiso 1 1 calc R
H10B H 1.1855 0.1691 0.4025 0.043 Uiso 1 1 calc R
C11 C 1.0841(6) 0.0441(4) 0.4085(4) 0.0438(13) Uani 1 1 d .
H11A H 1.1752 0.0026 0.4566 0.066 Uiso 1 1 calc R
H11B H 1.0014 -0.0037 0.3583 0.066 Uiso 1 1 calc R
H11C H 1.0650 0.0823 0.4485 0.066 Uiso 1 1 calc R
C12 C 0.9988(6) 0.2626(4) 0.2137(4) 0.0346(11) Uani 1 1 d .
H12A H 0.9141 0.3087 0.1629 0.052 Uiso 1 1 calc R
H12B H 1.0175 0.2170 0.1771 0.052 Uiso 1 1 calc R
H12C H 1.0862 0.3062 0.2654 0.052 Uiso 1 1 calc R
C13 C 0.7274(5) 0.2680(4) 0.3294(4) 0.0280(10) Uani 1 1 d .
H13A H 0.7644 0.3345 0.3707 0.034 Uiso 1 1 calc R
H13B H 0.6188 0.2670 0.2845 0.034 Uiso 1 1 calc R
C14 C 0.7924(6) 0.1744(4) 0.4044(4) 0.0359(12) Uani 1 1 d .
H14A H 0.7641 0.1790 0.4464 0.054 Uiso 1 1 calc R
H14B H 0.9003 0.1759 0.4509 0.054 Uiso 1 1 calc R
H14C H 0.7547 0.1080 0.3644 0.054 Uiso 1 1 calc R
C15 C 0.7039(4) 0.3701(3) 0.1879(3) 0.0215(9) Uani 1 1 d .
C16 C 0.6958(5) 0.4768(3) 0.2232(3) 0.0215(9) Uani 1 1 d .
C17 C 0.8017(5) 0.5161(3) 0.3242(3) 0.0256(10) Uani 1 1 d .
H17A H 0.8785 0.4707 0.3782 0.031 Uiso 1 1 calc R
C18 C 0.7970(5) 0.6212(4) 0.3475(4) 0.0264(10) Uani 1 1 d .
H18A H 0.8690 0.6477 0.4170 0.032 Uiso 1 1 calc R
C19 C 0.6848(5) 0.6861(3) 0.2671(4) 0.0250(10) Uani 1 1 d .
C20 C 0.5753(5) 0.6473(4) 0.1666(4) 0.0288(10) Uani 1 1 d .
H20A H 0.4969 0.6919 0.1129 0.035 Uiso 1 1 calc R
C21 C 0.5817(5) 0.5434(4) 0.1457(3) 0.0257(9) Uani 1 1 d .
H21A H 0.5068 0.5165 0.0768 0.031 Uiso 1 1 calc R

loop_
_atom_site_aniso_label
_atom_site_aniso_U_11
_atom_site_aniso_U_22
_atom_site_aniso_U_33
_atom_site_aniso_U_23
_atom_site_aniso_U_13
_atom_site_aniso_U_12
I1 0.0448(2) 0.02047(18) 0.0604(2) -0.00892(16) 0.03793(19) -0.00289(15)
O1 0.0417(18) 0.0240(18) 0.0219(17) 0.0009(13) 0.0186(15) 0.0019(14)
O2 0.0252(16) 0.0316(18) 0.0234(17) -0.0066(14) 0.0116(15) -0.0052(14)
C1 0.025(2) 0.018(2) 0.019(2) 0.0025(17) 0.0132(19) 0.0001(17)
C2 0.030(2) 0.018(2) 0.019(2) 0.0011(17) 0.0169(19) -0.0008(17)
C3 0.024(2) 0.019(2) 0.029(2) -0.0053(18) 0.018(2) -0.0031(17)
C4 0.023(2) 0.018(2) 0.018(2) 0.0027(17) 0.012(2) 0.0003(17)
C5 0.021(2) 0.018(2) 0.021(2) 0.0000(17) 0.0143(19) 0.0007(16)
C6 0.028(2) 0.027(3) 0.035(3) -0.003(2) 0.018(2) -0.0046(19)
C7 0.025(2) 0.034(3) 0.039(3) 0.001(2) 0.015(2) -0.003(2)
C8 0.040(3) 0.023(2) 0.030(3) -0.003(2) 0.024(2) 0.000(2)
C9 0.079(4) 0.032(3) 0.033(3) -0.010(2) 0.038(3) -0.014(3)
C10 0.025(2) 0.031(3) 0.041(3) -0.004(2) 0.017(2) 0.004(2)
C11 0.046(3) 0.033(3) 0.032(3) 0.006(2) 0.017(3) 0.017(2)
C12 0.044(3) 0.026(3) 0.050(3) -0.007(2) 0.038(3) -0.008(2)
C13 0.041(3) 0.026(2) 0.032(3) 0.0066(19) 0.030(2) 0.006(2)
C14 0.048(3) 0.029(3) 0.039(3) 0.010(2) 0.032(3) 0.005(2)
C15 0.019(2) 0.023(2) 0.017(2) -0.0002(17) 0.0094(18) -0.0009(16)
C16 0.025(2) 0.022(2) 0.023(2) 0.0000(18) 0.018(2) 0.0009(17)
C17 0.027(2) 0.022(2) 0.024(2) 0.0084(18) 0.016(2) 0.0059(18)
C18 0.030(2) 0.027(2) 0.022(2) -0.0044(18) 0.017(2) -0.0053(18)
C19 0.033(2) 0.016(2) 0.038(3) -0.0020(18) 0.029(2) 0.0001(17)
C20 0.033(2) 0.023(2) 0.029(2) 0.003(2) 0.020(2) 0.002(2)
C21 0.028(2) 0.029(2) 0.019(2) 0.0000(19) 0.015(2) 0.0001(19)

loop_
_atom_type_symbol
_atom_type_description
_atom_type_scat_dispersion_real
_atom_type_scat_dispersion_imag
_atom_type_scat_source
C C 0.0033 0.0016 'International Tables Vol C Tables 4.2.6.8 and 6.1.1.4'
H H 0.0000 0.0000 'International Tables Vol C Tables 4.2.6.8 and 6.1.1.4'
I I -0.4742 1.8119 'International Tables Vol C Tables 4.2.6.8 and 6.1.1.4'
O O 0.0106 0.0060 'International Tables Vol C Tables 4.2.6.8 and 6.1.1.4'

loop_
_geom_angle_atom_site_label_1
_geom_angle_atom_site_label_2
_geom_angle_atom_site_label_3
_geom_angle
C2 C1 C6 127.1(4)
C2 C1 C5 112.3(4)
C6 C1 C5 120.6(4)
C1 C2 C8 126.2(4)
C1 C2 C3 112.8(4)
C8 C2 C3 120.9(4)
C4 C3 C2 101.6(3)
C4 C3 C10 111.7(4)
C2 C3 C10 113.8(4)
C4 C3 C12 107.2(4)
C2 C3 C12 113.6(4)
C10 C3 C12 108.5(4)
O2 C4 C3 125.8(4)
O2 C4 C5 124.8(4)
C3 C4 C5 109.4(3)
C1 C5 C13 113.8(3)
C1 C5 C4 100.9(3)
C13 C5 C4 111.9(3)
C1 C5 C15 110.1(3)
C13 C5 C15 112.7(3)
C4 C5 C15 106.6(3)
C7 C6 C1 115.9(4)
C7 C6 H6A 108.3
C1 C6 H6A 108.3
C7 C6 H6B 108.3
C1 C6 H6B 108.3
H6A C6 H6B 107.4
C6 C7 H7A 109.5
C6 C7 H7B 109.5
H7A C7 H7B 109.5
C6 C7 H7C 109.5
H7A C7 H7C 109.5
H7B C7 H7C 109.5
C2 C8 C9 112.9(4)
C2 C8 H8A 109.0
C9 C8 H8A 109.0
C2 C8 H8B 109.0
C9 C8 H8B 109.0
H8A C8 H8B 107.8
C8 C9 H9A 109.5
C8 C9 H9B 109.5
H9A C9 H9B 109.5
C8 C9 H9C 109.5
H9A C9 H9C 109.5
H9B C9 H9C 109.5
C11 C10 C3 115.9(4)
C11 C10 H10A 108.3
C3 C10 H10A 108.3
C11 C10 H10B 108.3
C3 C10 H10B 108.3
H10A C10 H10B 107.4
C10 C11 H11A 109.5
C10 C11 H11B 109.5
H11A C11 H11B 109.5
C10 C11 H11C 109.5
H11A C11 H11C 109.5
H11B C11 H11C 109.5
C3 C12 H12A 109.5
C3 C12 H12B 109.5
H12A C12 H12B 109.5
C3 C12 H12C 109.5
H12A C12 H12C 109.5
H12B C12 H12C 109.5
C14 C13 C5 114.5(4)
C14 C13 H13A 108.6
C5 C13 H13A 108.6
C14 C13 H13B 108.6
C5 C13 H13B 108.6
H13A C13 H13B 107.6
C13 C14 H14A 109.5
C13 C14 H14B 109.5
H14A C14 H14B 109.5
C13 C14 H14C 109.5
H14A C14 H14C 109.5
H14B C14 H14C 109.5
O1 C15 C16 118.1(4)
O1 C15 C5 119.1(4)
C16 C15 C5 122.8(3)
C17 C16 C21 118.8(4)
C17 C16 C15 124.3(4)
C21 C16 C15 116.5(4)
C16 C17 C18 120.9(4)
C16 C17 H17A 119.5
C18 C17 H17A 119.5
C19 C18 C17 118.5(4)
C19 C18 H18A 120.8
C17 C18 H18A 120.8
C20 C19 C18 121.3(4)
C20 C19 I1 119.7(3)
C18 C19 I1 118.9(3)
C21 C20 C19 119.1(4)
C21 C20 H20A 120.4
C19 C20 H20A 120.4
C20 C21 C16 121.3(4)
C20 C21 H21A 119.3
C16 C21 H21A 119.3

loop_
_geom_bond_atom_site_label_1
_geom_bond_atom_site_label_2
_geom_bond_distance
I1 C19 2.103(4)
O1 C15 1.214(5)
O2 C4 1.210(5)
C1 C2 1.337(6)
C1 C6 1.509(6)
C1 C5 1.516(6)
C2 C8 1.504(6)
C2 C3 1.519(6)
C3 C4 1.517(6)
C3 C10 1.541(6)
C3 C12 1.542(6)
C4 C5 1.549(6)
C5 C13 1.548(5)
C5 C15 1.550(6)
C6 C7 1.506(7)
C6 H6A 0.9900
C6 H6B 0.9900
C7 H7A 0.9800
C7 H7B 0.9800
C7 H7C 0.9800
C8 C9 1.519(7)
C8 H8A 0.9900
C8 H8B 0.9900
C9 H9A 0.9800
C9 H9B 0.9800
C9 H9C 0.9800
C10 C11 1.501(7)
C10 H10A 0.9900
C10 H10B 0.9900
C11 H11A 0.9800
C11 H11B 0.9800
C11 H11C 0.9800
C12 H12A 0.9800
C12 H12B 0.9800
C12 H12C 0.9800
C13 C14 1.520(6)
C13 H13A 0.9900
C13 H13B 0.9900
C14 H14A 0.9800
C14 H14B 0.9800
C14 H14C 0.9800
C15 C16 1.502(6)
C16 C17 1.386(6)
C16 C21 1.391(6)
C17 C18 1.395(6)
C17 H17A 0.9500
C18 C19 1.387(6)
C18 H18A 0.9500
C19 C20 1.384(7)
C20 C21 1.371(7)
C20 H20A 0.9500
C21 H21A 0.9500

loop_
_geom_torsion_atom_site_label_1
_geom_torsion_atom_site_label_2
_geom_torsion_atom_site_label_3
_geom_torsion_atom_site_label_4
_geom_torsion
C6 C1 C2 C8 5.7(7)
C5 C1 C2 C8 -174.6(4)
C6 C1 C2 C3 -176.7(4)
C5 C1 C2 C3 3.0(5)
C1 C2 C3 C4 7.9(5)
C8 C2 C3 C4 -174.3(4)
C1 C2 C3 C10 128.1(4)
C8 C2 C3 C10 -54.1(5)
C1 C2 C3 C12 -107.0(4)
C8 C2 C3 C12 70.8(5)
C2 C3 C4 O2 164.8(4)
C10 C3 C4 O2 43.1(6)
C12 C3 C4 O2 -75.7(5)
C2 C3 C4 C5 -15.5(4)
C10 C3 C4 C5 -137.2(4)
C12 C3 C4 C5 104.0(4)
C2 C1 C5 C13 -132.3(4)
C6 C1 C5 C13 47.4(5)
C2 C1 C5 C4 -12.3(4)
C6 C1 C5 C4 167.5(4)
C2 C1 C5 C15 100.1(4)
C6 C1 C5 C15 -80.2(5)
O2 C4 C5 C1 -163.3(4)
C3 C4 C5 C1 17.0(4)
O2 C4 C5 C13 -41.9(6)
C3 C4 C5 C13 138.4(4)
O2 C4 C5 C15 81.7(5)
C3 C4 C5 C15 -98.0(4)
C2 C1 C6 C7 -118.5(5)
C5 C1 C6 C7 61.8(6)
C1 C2 C8 C9 84.6(6)
C3 C2 C8 C9 -92.9(5)
C4 C3 C10 C11 65.5(5)
C2 C3 C10 C11 -48.9(6)
C12 C3 C10 C11 -176.5(4)
C1 C5 C13 C14 57.4(5)
C4 C5 C13 C14 -56.2(5)
C15 C5 C13 C14 -176.3(4)
C1 C5 C15 O1 -19.7(5)
C13 C5 C15 O1 -147.9(4)
C4 C5 C15 O1 88.9(4)
C1 C5 C15 C16 162.3(4)
C13 C5 C15 C16 34.1(5)
C4 C5 C15 C16 -89.0(4)
O1 C15 C16 C17 -139.9(4)
C5 C15 C16 C17 38.1(6)
O1 C15 C16 C21 33.1(6)
C5 C15 C16 C21 -149.0(4)
C21 C16 C17 C18 -1.8(6)
C15 C16 C17 C18 171.1(4)
C16 C17 C18 C19 -0.8(6)
C17 C18 C19 C20 3.0(6)
C17 C18 C19 I1 -173.9(3)
C18 C19 C20 C21 -2.6(7)
I1 C19 C20 C21 174.2(3)
C19 C20 C21 C16 0.0(7)
C17 C16 C21 C20 2.2(6)
C15 C16 C21 C20 -171.2(4)
